data_1569213
loop_
_publ_author_name
'Wang, Yulong'
'Shen, Shenyu'
'He, Chonglong'
'Zhou, Youkang'
'Zhang, Keyuan'
'Rao, Bin'
'Han, Tian'
'Su, Yaqiong'
'Duan, Xin-Hua'
'Liu, Le'

_publ_section_title
;
 Cu(ii)-mediated direct intramolecular cyclopropanation of distal olefinic
 acetate: access to cyclopropane-fused &#x3b3;-lactones.
;
_journal_issue 24
_journal_name_full 'Chemical science'
_journal_page_first 6663
_journal_page_last 6668
_journal_paper_doi 10.1039/d3sc01752d
_journal_volume 14
_journal_year 2023
_chemical_formula_moiety 'C17 H14 O4 S'
_chemical_formula_sum 'C17 H14 O4 S'
_chemical_formula_weight 314.34
_space_group_crystal_system monoclinic
_space_group_IT_number 14
_space_group_name_Hall '-P 2yn'
_space_group_name_H-M_alt 'P 1 21/n 1'
_atom_sites_solution_hydrogens geom
_atom_sites_solution_primary dual
_audit_block_doi 10.5517/ccdc.csd.cc2fnkm9
_audit_creation_date 2022-07-25
_audit_creation_method
;
Olex2 1.5
(compiled 2022.04.07 svn.rca3783a0 for OlexSys, GUI svn.r6498)
;
_audit_update_record
;
2023-04-05 deposited with the CCDC.	2023-05-25 downloaded from the CCDC.
;
_cell_angle_alpha 90
_cell_angle_beta 93.679(3)
_cell_angle_gamma 90
_cell_formula_units_Z 4
_cell_length_a 13.8755(13)
_cell_length_b 7.1896(5)
_cell_length_c 14.6846(13)
_cell_measurement_reflns_used 5162
_cell_measurement_temperature 300
_cell_measurement_theta_max 25.71
_cell_measurement_theta_min 2.78
_cell_volume 1461.9(2)
_computing_cell_refinement 'SAINT V8.40B (?, 2016)'
_computing_data_reduction 'SAINT V8.40B (?, 2016)'
_computing_molecular_graphics 'Olex2 1.5 (Dolomanov et al., 2009)'
_computing_publication_material 'Olex2 1.5 (Dolomanov et al., 2009)'
_computing_structure_refinement 'SHELXL 2014/7 (Sheldrick, 2015)'
_computing_structure_solution 'SHELXT 2018/2 (Sheldrick, 2018)'
_diffrn_ambient_temperature 300
_diffrn_measured_fraction_theta_full 0.997
_diffrn_measured_fraction_theta_max 0.997
_diffrn_measurement_device_type 'Bruker APEX-II CCD'
_diffrn_measurement_method '\f and \w scans'
_diffrn_radiation_type MoK\a
_diffrn_radiation_wavelength 0.71073
_diffrn_reflns_av_R_equivalents 0.0568
_diffrn_reflns_av_unetI/netI 0.0305
_diffrn_reflns_Laue_measured_fraction_full 0.997
_diffrn_reflns_Laue_measured_fraction_max 0.997
_diffrn_reflns_limit_h_max 17
_diffrn_reflns_limit_h_min -17
_diffrn_reflns_limit_k_max 8
_diffrn_reflns_limit_k_min -8
_diffrn_reflns_limit_l_max 18
_diffrn_reflns_limit_l_min -18
_diffrn_reflns_number 20618
_diffrn_reflns_point_group_measured_fraction_full 0.997
_diffrn_reflns_point_group_measured_fraction_max 0.997
_diffrn_reflns_theta_full 25.242
_diffrn_reflns_theta_max 26.381
_diffrn_reflns_theta_min 1.958
_diffrn_source_current 1.4
_diffrn_source_power 0.07
_diffrn_source_voltage 50.0
_diffrn_standards_number 0
_exptl_absorpt_coefficient_mu 0.237
_exptl_absorpt_correction_T_max 0.7454
_exptl_absorpt_correction_T_min 0.6830
_exptl_absorpt_correction_type none
_exptl_absorpt_process_details
;
SADABS-2016/2 (Bruker,2016/2) was used for absorption correction.
wR2(int) was 0.0809 before and 0.0607 after correction.
The Ratio of minimum to maximum transmission is 0.9163.
The \l/2 correction factor is Not present.
;
_exptl_crystal_colour 'clear light colourless'
_exptl_crystal_colour_lustre clear
_exptl_crystal_colour_modifier light
_exptl_crystal_colour_primary colourless
_exptl_crystal_density_diffrn 1.428
_exptl_crystal_description block
_exptl_crystal_F_000 656
_exptl_crystal_size_max 1
_exptl_crystal_size_mid 0.8
_exptl_crystal_size_min 0.6
_refine_diff_density_max 0.204
_refine_diff_density_min -0.329
_refine_diff_density_rms 0.041
_refine_ls_extinction_method none
_refine_ls_goodness_of_fit_ref 1.015
_refine_ls_hydrogen_treatment constr
_refine_ls_matrix_type full
_refine_ls_number_parameters 199
_refine_ls_number_reflns 2974
_refine_ls_number_restraints 0
_refine_ls_restrained_S_all 1.015
_refine_ls_R_factor_all 0.0606
_refine_ls_R_factor_gt 0.0403
_refine_ls_shift/su_max 0.000
_refine_ls_shift/su_mean 0.000
_refine_ls_structure_factor_coef Fsqd
_refine_ls_weighting_details 'w=1/[\s^2^(Fo^2^)+(0.0432P)^2^+0.5568P] where P=(Fo^2^+2Fc^2^)/3'
_refine_ls_weighting_scheme calc
_refine_ls_wR_factor_gt 0.0931
_refine_ls_wR_factor_ref 0.1050
_reflns_Friedel_coverage 0.000
_reflns_number_gt 2242
_reflns_number_total 2974
_reflns_threshold_expression 'I > 2\s(I)'
_cod_data_source_file d3sc01752d2.cif
_cod_data_source_block mo_0721wyl_0m
_cod_depositor_comments 'Adding full bibliography for 1569213.cif.'
_cod_database_code 1569213
_shelx_shelxl_version_number 2014/7
_shelx_space_group_comment
;
The symmetry employed for this shelxl refinement is uniquely defined
by the following loop, which should always be used as a source of
symmetry information in preference to the above space-group names.
They are only intended as comments.
;
_shelx_estimated_absorpt_t_max 0.871
_shelx_estimated_absorpt_t_min 0.797
_olex2_refinement_description
;
1. Fixed Uiso
 At 1.2 times of:
  All C(H) groups, All C(H,H) groups
2.a Ternary CH refined with riding coordinates:
 C10(H10), C11(H11)
2.b Secondary CH2 refined with riding coordinates:
 C9(H9A,H9B)
2.c Aromatic/amide H refined with riding coordinates:
 C2(H2), C3(H3), C4(H4), C5(H5), C6(H6), C13(H13), C14(H14), C15(H15),
 C16(H16), C17(H17)
;
_olex2_submission_special_instructions 'No special instructions were received'

loop_
_space_group_symop_operation_xyz
'x, y, z'
'-x+1/2, y+1/2, -z+1/2'
'-x, -y, -z'
'x-1/2, -y-1/2, z-1/2'

loop_
_atom_site_label
_atom_site_type_symbol
_atom_site_fract_x
_atom_site_fract_y
_atom_site_fract_z
_atom_site_U_iso_or_equiv
_atom_site_adp_type
_atom_site_occupancy
_atom_site_site_symmetry_order
_atom_site_calc_flag
_atom_site_refinement_flags_posn
_atom_site_refinement_flags_adp
_atom_site_refinement_flags_occupancy
_atom_site_disorder_assembly
_atom_site_disorder_group
S1 S 0.68793(4) 0.20822(7) 0.40393(3) 0.04427(16) Uani 1 1 d . . . . .
O1 O 0.78297(11) 0.2298(2) 0.37250(10) 0.0585(4) Uani 1 1 d . . . . .
O2 O 0.62692(13) 0.0628(2) 0.36590(10) 0.0643(5) Uani 1 1 d . . . . .
O3 O 0.48083(11) 0.5222(2) 0.30964(12) 0.0677(5) Uani 1 1 d . . . . .
O4 O 0.46739(11) 0.3334(2) 0.42870(12) 0.0663(5) Uani 1 1 d . . . . .
C1 C 0.69901(15) 0.1827(2) 0.52311(13) 0.0415(4) Uani 1 1 d . . . . .
C2 C 0.78519(16) 0.2317(3) 0.56944(15) 0.0517(5) Uani 1 1 d . . . . .
H2 H 0.8342 0.2873 0.5388 0.062 Uiso 1 1 calc R U . . .
C3 C 0.79722(19) 0.1972(3) 0.66134(16) 0.0643(6) Uani 1 1 d . . . . .
H3 H 0.8550 0.2292 0.6931 0.077 Uiso 1 1 calc R U . . .
C4 C 0.7249(2) 0.1161(4) 0.70662(16) 0.0696(7) Uani 1 1 d . . . . .
H4 H 0.7341 0.0914 0.7687 0.084 Uiso 1 1 calc R U . . .
C5 C 0.6389(2) 0.0713(4) 0.66076(17) 0.0712(7) Uani 1 1 d . . . . .
H5 H 0.5896 0.0191 0.6923 0.085 Uiso 1 1 calc R U . . .
C6 C 0.62505(18) 0.1031(3) 0.56824(15) 0.0578(6) Uani 1 1 d . . . . .
H6 H 0.5670 0.0715 0.5368 0.069 Uiso 1 1 calc R U . . .
C7 C 0.62559(14) 0.4178(3) 0.38009(12) 0.0398(4) Uani 1 1 d . . . . .
C8 C 0.51812(16) 0.4145(3) 0.37905(15) 0.0504(5) Uani 1 1 d . . . . .
C9 C 0.55512(18) 0.5875(4) 0.25162(16) 0.0651(6) Uani 1 1 d . . . . .
H9A H 0.5504 0.7210 0.2432 0.078 Uiso 1 1 calc R U . . .
H9B H 0.5481 0.5279 0.1923 0.078 Uiso 1 1 calc R U . . .
C10 C 0.65007(16) 0.5371(3) 0.29955(13) 0.0485(5) Uani 1 1 d . . . . .
H10 H 0.7043 0.5018 0.2636 0.058 Uiso 1 1 calc R U . . .
C11 C 0.66968(14) 0.6138(3) 0.39272(13) 0.0420(5) Uani 1 1 d . . . . .
H11 H 0.6225 0.7077 0.4088 0.050 Uiso 1 1 calc R U . . .
C12 C 0.76868(14) 0.6510(3) 0.43379(13) 0.0411(4) Uani 1 1 d . . . . .
C13 C 0.77951(15) 0.7055(3) 0.52411(15) 0.0500(5) Uani 1 1 d . . . . .
H13 H 0.7257 0.7109 0.5586 0.060 Uiso 1 1 calc R U . . .
C14 C 0.86900(17) 0.7520(3) 0.56378(17) 0.0605(6) Uani 1 1 d . . . . .
H14 H 0.8750 0.7884 0.6246 0.073 Uiso 1 1 calc R U . . .
C15 C 0.94920(18) 0.7446(4) 0.51396(19) 0.0685(7) Uani 1 1 d . . . . .
H15 H 1.0094 0.7774 0.5406 0.082 Uiso 1 1 calc R U . . .
C16 C 0.93983(17) 0.6886(4) 0.42470(18) 0.0726(7) Uani 1 1 d . . . . .
H16 H 0.9943 0.6811 0.3911 0.087 Uiso 1 1 calc R U . . .
C17 C 0.85023(17) 0.6432(4) 0.38385(16) 0.0597(6) Uani 1 1 d . . . . .
H17 H 0.8447 0.6074 0.3229 0.072 Uiso 1 1 calc R U . . .

loop_
_atom_site_aniso_label
_atom_site_aniso_U_11
_atom_site_aniso_U_22
_atom_site_aniso_U_33
_atom_site_aniso_U_23
_atom_site_aniso_U_13
_atom_site_aniso_U_12
S1 0.0613(3) 0.0348(3) 0.0365(3) -0.00160(19) 0.0016(2) 0.0033(2)
O1 0.0648(10) 0.0607(10) 0.0520(9) 0.0023(7) 0.0193(7) 0.0171(8)
O2 0.0971(13) 0.0395(8) 0.0537(9) -0.0083(7) -0.0142(8) -0.0062(8)
O3 0.0514(9) 0.0711(11) 0.0780(11) 0.0096(9) -0.0168(8) -0.0003(8)
O4 0.0538(10) 0.0667(11) 0.0791(12) -0.0018(9) 0.0091(8) -0.0156(8)
C1 0.0529(12) 0.0323(9) 0.0391(10) 0.0019(8) 0.0010(9) 0.0020(8)
C2 0.0541(13) 0.0507(12) 0.0494(12) 0.0029(9) -0.0019(10) 0.0021(10)
C3 0.0735(16) 0.0653(15) 0.0517(13) -0.0018(11) -0.0152(12) 0.0023(13)
C4 0.105(2) 0.0640(15) 0.0395(12) 0.0031(11) -0.0007(14) 0.0107(15)
C5 0.0885(19) 0.0696(17) 0.0576(15) 0.0157(12) 0.0208(14) -0.0064(14)
C6 0.0643(14) 0.0555(13) 0.0535(13) 0.0090(10) 0.0022(11) -0.0113(11)
C7 0.0460(11) 0.0363(10) 0.0363(10) 0.0017(8) -0.0026(8) -0.0032(8)
C8 0.0505(13) 0.0442(12) 0.0554(13) -0.0047(10) -0.0052(10) -0.0047(10)
C9 0.0707(16) 0.0682(15) 0.0537(14) 0.0158(11) -0.0165(12) -0.0024(12)
C10 0.0576(13) 0.0492(12) 0.0381(11) 0.0121(9) -0.0032(9) -0.0028(10)
C11 0.0464(11) 0.0339(10) 0.0453(11) 0.0052(8) -0.0005(9) 0.0002(8)
C12 0.0426(11) 0.0343(10) 0.0462(11) 0.0059(8) 0.0004(9) -0.0011(8)
C13 0.0482(12) 0.0495(12) 0.0523(12) -0.0060(10) 0.0027(10) -0.0004(10)
C14 0.0566(14) 0.0654(15) 0.0586(14) -0.0157(11) -0.0037(11) -0.0021(11)
C15 0.0512(14) 0.0773(17) 0.0754(17) -0.0055(13) -0.0089(12) -0.0106(12)
C16 0.0438(13) 0.104(2) 0.0708(17) 0.0017(15) 0.0083(12) -0.0105(13)
C17 0.0565(14) 0.0762(16) 0.0468(12) 0.0029(11) 0.0054(11) -0.0089(12)

loop_
_atom_type_symbol
_atom_type_description
_atom_type_scat_dispersion_real
_atom_type_scat_dispersion_imag
_atom_type_scat_source
C C 0.0033 0.0016 'International Tables Vol C Tables 4.2.6.8 and 6.1.1.4'
H H 0.0000 0.0000 'International Tables Vol C Tables 4.2.6.8 and 6.1.1.4'
O O 0.0106 0.0060 'International Tables Vol C Tables 4.2.6.8 and 6.1.1.4'
S S 0.1246 0.1234 'International Tables Vol C Tables 4.2.6.8 and 6.1.1.4'

loop_
_geom_angle_atom_site_label_1
_geom_angle_atom_site_label_2
_geom_angle_atom_site_label_3
_geom_angle
_geom_angle_site_symmetry_1
_geom_angle_site_symmetry_3
_geom_angle_publ_flag
O1 S1 O2 119.03(10) . . ?
O1 S1 C1 107.98(10) . . ?
O1 S1 C7 107.08(9) . . ?
O2 S1 C1 108.87(9) . . ?
O2 S1 C7 106.00(9) . . ?
C1 S1 C7 107.32(9) . . ?
C8 O3 C9 111.93(17) . . ?
C2 C1 S1 118.76(16) . . ?
C6 C1 S1 120.07(16) . . ?
C6 C1 C2 121.02(19) . . ?
C1 C2 H2 120.5 . . ?
C3 C2 C1 119.0(2) . . ?
C3 C2 H2 120.5 . . ?
C2 C3 H3 119.7 . . ?
C4 C3 C2 120.5(2) . . ?
C4 C3 H3 119.7 . . ?
C3 C4 H4 119.9 . . ?
C3 C4 C5 120.2(2) . . ?
C5 C4 H4 119.9 . . ?
C4 C5 H5 119.7 . . ?
C4 C5 C6 120.5(2) . . ?
C6 C5 H5 119.7 . . ?
C1 C6 H6 120.6 . . ?
C5 C6 C1 118.7(2) . . ?
C5 C6 H6 120.6 . . ?
C8 C7 S1 117.84(14) . . ?
C8 C7 C10 105.95(16) . . ?
C8 C7 C11 113.84(16) . . ?
C10 C7 S1 120.47(15) . . ?
C10 C7 C11 58.01(12) . . ?
C11 C7 S1 124.86(14) . . ?
O3 C8 C7 109.40(18) . . ?
O4 C8 O3 121.7(2) . . ?
O4 C8 C7 128.9(2) . . ?
O3 C9 H9A 110.5 . . ?
O3 C9 H9B 110.5 . . ?
O3 C9 C10 106.35(17) . . ?
H9A C9 H9B 108.7 . . ?
C10 C9 H9A 110.5 . . ?
C10 C9 H9B 110.5 . . ?
C7 C10 H10 119.5 . . ?
C9 C10 C7 105.59(18) . . ?
C9 C10 H10 119.5 . . ?
C11 C10 C7 61.87(12) . . ?
C11 C10 C9 116.6(2) . . ?
C11 C10 H10 119.5 . . ?
C7 C11 H11 113.1 . . ?
C10 C11 C7 60.13(12) . . ?
C10 C11 H11 113.1 . . ?
C10 C11 C12 123.38(18) . . ?
C12 C11 C7 124.15(16) . . ?
C12 C11 H11 113.1 . . ?
C13 C12 C11 118.72(18) . . ?
C13 C12 C17 118.44(19) . . ?
C17 C12 C11 122.74(18) . . ?
C12 C13 H13 119.5 . . ?
C14 C13 C12 120.9(2) . . ?
C14 C13 H13 119.5 . . ?
C13 C14 H14 119.8 . . ?
C15 C14 C13 120.3(2) . . ?
C15 C14 H14 119.8 . . ?
C14 C15 H15 120.3 . . ?
C16 C15 C14 119.4(2) . . ?
C16 C15 H15 120.3 . . ?
C15 C16 H16 119.6 . . ?
C15 C16 C17 120.8(2) . . ?
C17 C16 H16 119.6 . . ?
C12 C17 H17 120.0 . . ?
C16 C17 C12 120.1(2) . . ?
C16 C17 H17 120.0 . . ?

loop_
_geom_bond_atom_site_label_1
_geom_bond_atom_site_label_2
_geom_bond_distance
_geom_bond_site_symmetry_2
_geom_bond_publ_flag
S1 O1 1.4331(16) . ?
S1 O2 1.4355(15) . ?
S1 C1 1.7566(19) . ?
S1 C7 1.7612(19) . ?
O3 C8 1.356(3) . ?
O3 C9 1.457(3) . ?
O4 C8 1.197(3) . ?
C1 C2 1.383(3) . ?
C1 C6 1.381(3) . ?
C2 H2 0.9300 . ?
C2 C3 1.372(3) . ?
C3 H3 0.9300 . ?
C3 C4 1.369(4) . ?
C4 H4 0.9300 . ?
C4 C5 1.370(4) . ?
C5 H5 0.9300 . ?
C5 C6 1.379(3) . ?
C6 H6 0.9300 . ?
C7 C8 1.490(3) . ?
C7 C10 1.517(3) . ?
C7 C11 1.543(3) . ?
C9 H9A 0.9700 . ?
C9 H9B 0.9700 . ?
C9 C10 1.498(3) . ?
C10 H10 0.9800 . ?
C10 C11 1.484(3) . ?
C11 H11 0.9800 . ?
C11 C12 1.489(3) . ?
C12 C13 1.382(3) . ?
C12 C17 1.389(3) . ?
C13 H13 0.9300 . ?
C13 C14 1.378(3) . ?
C14 H14 0.9300 . ?
C14 C15 1.371(3) . ?
C15 H15 0.9300 . ?
C15 C16 1.369(4) . ?
C16 H16 0.9300 . ?
C16 C17 1.384(3) . ?
C17 H17 0.9300 . ?

loop_
_geom_torsion_atom_site_label_1
_geom_torsion_atom_site_label_2
_geom_torsion_atom_site_label_3
_geom_torsion_atom_site_label_4
_geom_torsion
_geom_torsion_site_symmetry_1
_geom_torsion_site_symmetry_2
_geom_torsion_site_symmetry_3
_geom_torsion_site_symmetry_4
_geom_torsion_publ_flag
S1 C1 C2 C3 -174.44(17) . . . . ?
S1 C1 C6 C5 174.87(18) . . . . ?
S1 C7 C8 O3 -140.28(15) . . . . ?
S1 C7 C8 O4 39.5(3) . . . . ?
S1 C7 C10 C9 133.35(17) . . . . ?
S1 C7 C10 C11 -114.48(17) . . . . ?
S1 C7 C11 C10 107.07(18) . . . . ?
S1 C7 C11 C12 -5.1(3) . . . . ?
O1 S1 C1 C2 15.87(18) . . . . ?
O1 S1 C1 C6 -159.71(17) . . . . ?
O1 S1 C7 C8 161.56(15) . . . . ?
O1 S1 C7 C10 29.39(18) . . . . ?
O1 S1 C7 C11 -40.78(18) . . . . ?
O2 S1 C1 C2 146.42(16) . . . . ?
O2 S1 C1 C6 -29.2(2) . . . . ?
O2 S1 C7 C8 33.51(17) . . . . ?
O2 S1 C7 C10 -98.66(16) . . . . ?
O2 S1 C7 C11 -168.82(15) . . . . ?
O3 C9 C10 C7 7.6(2) . . . . ?
O3 C9 C10 C11 -58.3(2) . . . . ?
C1 S1 C7 C8 -82.72(16) . . . . ?
C1 S1 C7 C10 145.12(15) . . . . ?
C1 S1 C7 C11 74.95(17) . . . . ?
C1 C2 C3 C4 -0.2(3) . . . . ?
C2 C1 C6 C5 -0.6(3) . . . . ?
C2 C3 C4 C5 -1.1(4) . . . . ?
C3 C4 C5 C6 1.6(4) . . . . ?
C4 C5 C6 C1 -0.7(4) . . . . ?
C6 C1 C2 C3 1.1(3) . . . . ?
C7 S1 C1 C2 -99.26(17) . . . . ?
C7 S1 C1 C6 85.16(18) . . . . ?
C7 C10 C11 C12 113.4(2) . . . . ?
C7 C11 C12 C13 -99.7(2) . . . . ?
C7 C11 C12 C17 83.9(3) . . . . ?
C8 O3 C9 C10 -9.4(3) . . . . ?
C8 C7 C10 C9 -3.7(2) . . . . ?
C8 C7 C10 C11 108.49(17) . . . . ?
C8 C7 C11 C10 -94.48(19) . . . . ?
C8 C7 C11 C12 153.37(18) . . . . ?
C9 O3 C8 O4 -172.7(2) . . . . ?
C9 O3 C8 C7 7.1(2) . . . . ?
C9 C10 C11 C7 94.2(2) . . . . ?
C9 C10 C11 C12 -152.41(19) . . . . ?
C10 C7 C8 O3 -1.9(2) . . . . ?
C10 C7 C8 O4 177.9(2) . . . . ?
C10 C7 C11 C12 -112.2(2) . . . . ?
C10 C11 C12 C13 -173.81(18) . . . . ?
C10 C11 C12 C17 9.8(3) . . . . ?
C11 C7 C8 O3 59.6(2) . . . . ?
C11 C7 C8 O4 -120.6(2) . . . . ?
C11 C7 C10 C9 -112.2(2) . . . . ?
C11 C12 C13 C14 -176.22(19) . . . . ?
C11 C12 C17 C16 176.6(2) . . . . ?
C12 C13 C14 C15 -0.1(4) . . . . ?
C13 C12 C17 C16 0.2(3) . . . . ?
C13 C14 C15 C16 -0.8(4) . . . . ?
C14 C15 C16 C17 1.3(4) . . . . ?
C15 C16 C17 C12 -1.1(4) . . . . ?
C17 C12 C13 C14 0.3(3) . . . . ?
